data_4345786
loop_
_publ_author_name
'Burns, Patrick J.'
'Cox, Jordan M.'
'Morrow, Janet R.'

_publ_section_title
;
 Imidazole-Appended Macrocyclic Complexes of Fe(II), Co(II), and Ni(II) as
 ParaCEST Agents.
;
_journal_issue 8
_journal_name_full 'Inorganic chemistry'
_journal_page_first 4546
_journal_page_last 4555
_journal_paper_doi 10.1021/acs.inorgchem.7b00176
_journal_volume 56
_journal_year 2017
_chemical_formula_moiety 'C18 H30 N6 Ni O3, 2(C F3 O3 S)'
_chemical_formula_sum 'C20 H30 F6 N6 Ni O9 S2'
_chemical_formula_weight 735.33
_space_group_crystal_system monoclinic
_space_group_IT_number 14
_space_group_name_Hall '-P 2yn'
_space_group_name_H-M_alt 'P 1 21/n 1'
_symmetry_space_group_name_Hall '-P 2yn'
_symmetry_space_group_name_H-M 'P 1 21/n 1'
_atom_sites_solution_hydrogens geom
_atom_sites_solution_primary iterative
_audit_creation_date 2017-01-23
_audit_creation_method
;
Olex2 1.2
(compiled 2017.01.04 svn.r3372 for OlexSys, GUI svn.r5292)
;
_audit_update_record
;
2017-03-01 # Formatted by publCIF

;
_cell_angle_alpha 90
_cell_angle_beta 110.9092(12)
_cell_angle_gamma 90
_cell_formula_units_Z 8
_cell_length_a 20.3644(9)
_cell_length_b 13.3889(6)
_cell_length_c 22.2130(9)
_cell_measurement_reflns_used 9762
_cell_measurement_temperature 90
_cell_measurement_theta_max 26.157
_cell_measurement_theta_min 2.275
_cell_volume 5657.7(4)
_computing_cell_refinement 'SAINT v8.34A (Bruker, 2013)'
_computing_data_reduction 'SAINT v8.34A (Bruker, 2013)'
_computing_molecular_graphics 'Olex2 (Dolomanov et al., 2009)'
_computing_publication_material 'Olex2 (Dolomanov et al., 2009)'
_computing_structure_refinement 'XL (Sheldrick, 2008)'
_computing_structure_solution 'olex2.solve (Bourhis et al., 2015)'
_diffrn_ambient_temperature 90
_diffrn_detector 'Bruker APEX2 area detector'
_diffrn_detector_area_resol_mean 7.9
_diffrn_detector_type 'CCD area detector'
_diffrn_measured_fraction_theta_full 1.000
_diffrn_measured_fraction_theta_max 0.999
_diffrn_measurement_device 'three-circle diffractometer'
_diffrn_measurement_device_type 'Bruker SMART APEX2 area detector'
_diffrn_measurement_method '\w and \f scans'
_diffrn_radiation_monochromator 'mirror optics'
_diffrn_radiation_probe x-ray
_diffrn_radiation_type MoK\a
_diffrn_radiation_wavelength 0.71073
_diffrn_reflns_av_R_equivalents 0.0542
_diffrn_reflns_av_unetI/netI 0.0499
_diffrn_reflns_Laue_measured_fraction_full 1.000
_diffrn_reflns_Laue_measured_fraction_max 0.999
_diffrn_reflns_limit_h_max 25
_diffrn_reflns_limit_h_min -25
_diffrn_reflns_limit_k_max 13
_diffrn_reflns_limit_k_min -16
_diffrn_reflns_limit_l_max 27
_diffrn_reflns_limit_l_min -27
_diffrn_reflns_number 51602
_diffrn_reflns_point_group_measured_fraction_full 1.000
_diffrn_reflns_point_group_measured_fraction_max 0.999
_diffrn_reflns_theta_full 26.000
_diffrn_reflns_theta_max 26.385
_diffrn_reflns_theta_min 1.691
_diffrn_source 'microfocus rotating anode'
_diffrn_source_type 'Incoatec I\ms'
_diffrn_standards_number 0
_exptl_absorpt_coefficient_mu 0.934
_exptl_absorpt_correction_T_max 0.7454
_exptl_absorpt_correction_T_min 0.6565
_exptl_absorpt_correction_type multi-scan
_exptl_absorpt_process_details
;
SADABS-2014/5 (Bruker,2014/5) was used for absorption correction.
wR2(int) was 0.0652 before and 0.0478 after correction.
The Ratio of minimum to maximum transmission is 0.8807.
The \l/2 correction factor is 0.00150.
;
_exptl_crystal_colour green
_exptl_crystal_colour_primary green
_exptl_crystal_density_diffrn 1.727
_exptl_crystal_description plate
_exptl_crystal_F_000 3024
_exptl_crystal_size_max 0.08
_exptl_crystal_size_mid 0.06
_exptl_crystal_size_min 0.01
_refine_diff_density_max 1.006
_refine_diff_density_min -0.492
_refine_diff_density_rms 0.082
_refine_ls_extinction_method none
_refine_ls_goodness_of_fit_ref 1.050
_refine_ls_hydrogen_treatment constr
_refine_ls_matrix_type full
_refine_ls_number_parameters 793
_refine_ls_number_reflns 11588
_refine_ls_number_restraints 0
_refine_ls_restrained_S_all 1.050
_refine_ls_R_factor_all 0.0673
_refine_ls_R_factor_gt 0.0415
_refine_ls_shift/su_max 0.001
_refine_ls_shift/su_mean 0.000
_refine_ls_structure_factor_coef Fsqd
_refine_ls_weighting_details 'w=1/[\s^2^(Fo^2^)+(0.0305P)^2^+9.2664P] where P=(Fo^2^+2Fc^2^)/3'
_refine_ls_weighting_scheme calc
_refine_ls_wR_factor_gt 0.0851
_refine_ls_wR_factor_ref 0.0942
_reflns_Friedel_coverage 0.000
_reflns_number_gt 8713
_reflns_number_total 11588
_reflns_threshold_expression 'I > 2\s(I)'
_cod_data_source_file ic7b00176_si_004.cif
_cod_data_source_block jmc_041602_0m
_cod_database_code 4345786
_shelx_shelxl_version_number 2014/7
_shelx_space_group_comment
;
The symmetry employed for this shelxl refinement is uniquely defined
by the following loop, which should always be used as a source of
symmetry information in preference to the above space-group names.
They are only intended as comments.
;
_olex2_refinement_description
;
1. Others
 Fixed Uiso: H4(0.017) H6(0.019) H1A(0.018) H1B(0.018) H2A(0.018) H2B(0.018)
 H3A(0.018) H3B(0.018) H4A(0.019) H4B(0.019) H5A(0.02) H5B(0.02) H6A(0.018)
 H6B(0.018) H7A(0.018) H7B(0.018) H8A(0.022) H8B(0.022) H9A(0.018) H9B(0.018)
 H10A(0.017) H10B(0.017) H11A(0.015) H11B(0.015) H13(0.017) H14(0.015)
 H15A(0.018) H15B(0.018) H17(0.021) H18(0.018) H10(0.024) H12(0.029)
 H19A(0.029) H19B(0.029) H20A(0.034) H20B(0.034) H21A(0.037) H21B(0.037)
 H22A(0.039) H22B(0.039) H23A(0.034) H23B(0.034) H24A(0.032) H24B(0.032)
 H25A(0.031) H25B(0.031) H26A(0.03) H26B(0.03) H27A(0.03) H27B(0.03)
 H28A(0.027) H28B(0.027) H29A(0.022) H29B(0.022) H31(0.023) H32(0.021)
 H33A(0.027) H33B(0.027) H35(0.033) H36(0.028)
 Fixed X: H4(0.333) H6(0.4394) H1A(0.2077) H1B(0.1823) H2A(0.2432) H2B(0.1827)
 H3A(0.2684) H3B(0.3148) H4A(0.3894) H4B(0.3602) H5A(0.479) H5B(0.5087)
 H6A(0.5399) H6B(0.5759) H7A(0.5729) H7B(0.5271) H8A(0.4944) H8B(0.4864)
 H9A(0.3639) H9B(0.3576) H10A(0.2483) H10B(0.2764) H11A(0.3132) H11B(0.2517)
 H13(0.4314) H14(0.4733) H15A(0.5103) H15B(0.5307) H17(0.3109) H18(0.2638)
 H10(0.869) H12(0.4894) H19A(0.5761) H19B(0.6249) H20A(0.6655) H20B(0.5811)
 H21A(0.5919) H21B(0.6746) H22A(0.6217) H22B(0.5678) H23A(0.6085) H23B(0.6661)
 H24A(0.7577) H24B(0.7063) H25A(0.7691) H25B(0.8024) H26A(0.8017) H26B(0.7305)
 H27A(0.709) H27B(0.77) H28A(0.6782) H28B(0.6214) H29A(0.7768) H29B(0.7409)
 H31(0.9083) H32(0.819) H33A(0.6248) H33B(0.6423) H35(0.4158) H36(0.4974)
 Fixed Y: H4(0.8044) H6(1.102) H1A(0.9472) H1B(0.8824) H2A(0.9952) H2B(1.0512)
 H3A(1.2092) H3B(1.13) H4A(1.2528) H4B(1.224) H5A(1.1757) H5B(1.1983)
 H6A(1.0296) H6B(1.0697) H7A(0.8725) H7B(0.8649) H8A(0.7273) H8B(0.7931)
 H9A(0.7281) H9B(0.6854) H10A(0.75) H10B(0.8402) H11A(0.7399) H11B(0.8026)
 H13(0.9088) H14(0.9999) H15A(0.9405) H15B(1.0537) H17(1.1263) H18(1.0525)
 H10(0.8949) H12(0.4656) H19A(0.7851) H19B(0.8645) H20A(0.9273) H20B(0.9322)
 H21A(0.9247) H21B(0.8998) H22A(0.8237) H22B(0.7654) H23A(0.6043) H23B(0.6436)
 H24A(0.5827) H24B(0.4928) H25A(0.4224) H25B(0.5313) H26A(0.4783) H26B(0.4154)
 H27A(0.5254) H27B(0.6047) H28A(0.6966) H28B(0.6446) H29A(0.7693) H29B(0.8728)
 H31(0.8506) H32(0.731) H33A(0.4327) H33B(0.4221) H35(0.6016) H36(0.7145)
 Fixed Z: H4(0.5419) H6(0.9605) H1A(0.7173) H1B(0.6524) H2A(0.6069)
 H2B(0.6247) H3A(0.6418) H3B(0.6197) H4A(0.6881) H4B(0.7442) H5A(0.8117)
 H5B(0.755) H6A(0.7527) H6B(0.8251) H7A(0.8435) H7B(0.7681) H8A(0.8138)
 H8B(0.8714) H9A(0.8335) H9B(0.7639) H10A(0.7412) H10B(0.7912) H11A(0.6669)
 H11B(0.615) H13(0.5382) H14(0.6422) H15A(0.9086) H15B(0.8991) H17(0.9234)
 H18(0.8147) H10(0.6126) H12(0.6076) H19A(0.4741) H19B(0.4559) H20A(0.5621)
 H20B(0.5334) H21A(0.648) H21B(0.6747) H22A(0.7422) H22B(0.6812) H23A(0.7185)
 H23B(0.7849) H24A(0.7525) H24B(0.7537) H25A(0.6775) H25B(0.6799) H26A(0.5835)
 H26B(0.5688) H27A(0.4632) H27B(0.4983) H28A(0.4252) H28B(0.4497) H29A(0.5034)
 H29B(0.511) H31(0.7281) H32(0.736) H33A(0.6684) H33B(0.6038) H35(0.544)
 H36(0.5176)
;
_olex2_submission_special_instructions 'No special instructions were received'

loop_
_space_group_symop_operation_xyz
'x, y, z'
'-x+1/2, y+1/2, -z+1/2'
'-x, -y, -z'
'x-1/2, -y-1/2, z-1/2'

loop_
_atom_site_label
_atom_site_type_symbol
_atom_site_fract_x
_atom_site_fract_y
_atom_site_fract_z
_atom_site_U_iso_or_equiv
_atom_site_adp_type
_atom_site_occupancy
_atom_site_site_symmetry_order
_atom_site_calc_flag
_atom_site_refinement_flags_posn
Ni1 Ni 0.38555(2) 0.95948(3) 0.75015(2) 0.00996(9) Uani 1 1 d .
O1 O 0.28007(11) 1.07808(15) 0.68718(10) 0.0148(5) Uani 1 1 d .
O2 O 0.41985(10) 1.11755(14) 0.72636(9) 0.0134(4) Uani 1 1 d .
O3 O 0.40946(11) 0.81545(15) 0.78624(10) 0.0154(4) Uani 1 1 d .
N1 N 0.28682(13) 0.86647(18) 0.70464(11) 0.0116(5) Uani 1 1 d .
N2 N 0.49358(13) 0.97512(18) 0.81385(11) 0.0126(5) Uani 1 1 d .
N3 N 0.39608(13) 0.92385(17) 0.66527(11) 0.0107(5) Uani 1 1 d .
N4 N 0.35818(13) 0.84440(18) 0.57297(12) 0.0145(5) Uani 1 1 d .
H4 H 0.3330 0.8044 0.5419 0.017 Uiso 1 1 calc R
N5 N 0.36736(13) 1.01579(18) 0.82656(11) 0.0118(5) Uani 1 1 d .
N6 N 0.40922(14) 1.08210(18) 0.92306(12) 0.0155(6) Uani 1 1 d .
H6 H 0.4394 1.1020 0.9605 0.019 Uiso 1 1 calc R
C1 C 0.22061(16) 0.9253(2) 0.68036(15) 0.0148(6) Uani 1 1 d .
H1A H 0.2077 0.9472 0.7173 0.018 Uiso 1 1 calc R
H1B H 0.1823 0.8824 0.6524 0.018 Uiso 1 1 calc R
C2 C 0.22806(16) 1.0154(2) 0.64280(14) 0.0146(6) Uani 1 1 d .
H2A H 0.2432 0.9952 0.6069 0.018 Uiso 1 1 calc R
H2B H 0.1827 1.0512 0.6247 0.018 Uiso 1 1 calc R
C3 C 0.30455(16) 1.1563(2) 0.65713(14) 0.0152(6) Uani 1 1 d .
H3A H 0.2684 1.2092 0.6418 0.018 Uiso 1 1 calc R
H3B H 0.3148 1.1300 0.6197 0.018 Uiso 1 1 calc R
C4 C 0.37039(16) 1.1978(2) 0.70679(15) 0.0156(6) Uani 1 1 d .
H4A H 0.3894 1.2528 0.6881 0.019 Uiso 1 1 calc R
H4B H 0.3602 1.2240 0.7442 0.019 Uiso 1 1 calc R
C5 C 0.48585(16) 1.1473(2) 0.77321(15) 0.0166(7) Uani 1 1 d .
H5A H 0.4790 1.1757 0.8117 0.020 Uiso 1 1 calc R
H5B H 0.5087 1.1983 0.7550 0.020 Uiso 1 1 calc R
C6 C 0.53034(15) 1.0541(2) 0.79081(15) 0.0151(6) Uani 1 1 d .
H6A H 0.5399 1.0296 0.7527 0.018 Uiso 1 1 calc R
H6B H 0.5759 1.0697 0.8251 0.018 Uiso 1 1 calc R
C7 C 0.52454(16) 0.8754(2) 0.81131(15) 0.0149(6) Uani 1 1 d .
H7A H 0.5729 0.8725 0.8435 0.018 Uiso 1 1 calc R
H7B H 0.5271 0.8649 0.7681 0.018 Uiso 1 1 calc R
C8 C 0.48050(16) 0.7934(2) 0.82515(15) 0.0183(7) Uani 1 1 d .
H8A H 0.4944 0.7273 0.8138 0.022 Uiso 1 1 calc R
H8B H 0.4864 0.7931 0.8714 0.022 Uiso 1 1 calc R
C9 C 0.35641(16) 0.7468(2) 0.78836(15) 0.0153(6) Uani 1 1 d .
H9A H 0.3639 0.7281 0.8335 0.018 Uiso 1 1 calc R
H9B H 0.3576 0.6854 0.7639 0.018 Uiso 1 1 calc R
C10 C 0.28628(16) 0.8001(2) 0.75796(14) 0.0145(6) Uani 1 1 d .
H10A H 0.2483 0.7500 0.7412 0.017 Uiso 1 1 calc R
H10B H 0.2764 0.8402 0.7912 0.017 Uiso 1 1 calc R
C11 C 0.29695(16) 0.8082(2) 0.65156(14) 0.0128(6) Uani 1 1 d .
H11A H 0.3132 0.7399 0.6669 0.015 Uiso 1 1 calc R
H11B H 0.2517 0.8026 0.6150 0.015 Uiso 1 1 calc R
C12 C 0.34970(15) 0.8584(2) 0.62970(14) 0.0119(6) Uani 1 1 d .
C13 C 0.41319(16) 0.9036(2) 0.57195(14) 0.0145(6) Uani 1 1 d .
H13 H 0.4314 0.9088 0.5382 0.017 Uiso 1 1 calc R
C14 C 0.43596(16) 0.9529(2) 0.62906(14) 0.0128(6) Uani 1 1 d .
H14 H 0.4733 0.9999 0.6422 0.015 Uiso 1 1 calc R
C15 C 0.49592(16) 1.0001(2) 0.88048(14) 0.0149(6) Uani 1 1 d .
H15A H 0.5103 0.9405 0.9086 0.018 Uiso 1 1 calc R
H15B H 0.5307 1.0537 0.8991 0.018 Uiso 1 1 calc R
C16 C 0.42479(16) 1.0337(2) 0.87703(13) 0.0121(6) Uani 1 1 d .
C17 C 0.33732(17) 1.0950(2) 0.90110(15) 0.0179(7) Uani 1 1 d .
H17 H 0.3109 1.1263 0.9234 0.021 Uiso 1 1 calc R
C18 C 0.31192(16) 1.0544(2) 0.84183(15) 0.0153(6) Uani 1 1 d .
H18 H 0.2638 1.0525 0.8147 0.018 Uiso 1 1 calc R
Ni2 Ni 0.67664(2) 0.67497(3) 0.59678(2) 0.01390(9) Uani 1 1 d .
O4 O 0.61929(12) 0.82106(16) 0.59664(11) 0.0225(5) Uani 1 1 d .
O5 O 0.66688(12) 0.71794(18) 0.70687(11) 0.0246(5) Uani 1 1 d .
O6 O 0.71450(12) 0.56202(16) 0.55226(11) 0.0224(5) Uani 1 1 d .
N7 N 0.68027(14) 0.75034(19) 0.51176(12) 0.0176(6) Uani 1 1 d .
N8 N 0.69766(14) 0.5340(2) 0.66286(13) 0.0205(6) Uani 1 1 d .
N9 N 0.76978(13) 0.74527(18) 0.63681(12) 0.0153(5) Uani 1 1 d .
N10 N 0.84754(14) 0.8523(2) 0.62950(13) 0.0199(6) Uani 1 1 d .
H10 H 0.8690 0.8949 0.6126 0.024 Uiso 1 1 calc R
N11 N 0.57767(14) 0.61799(19) 0.56880(12) 0.0181(6) Uani 1 1 d .
N12 N 0.50509(14) 0.5170(2) 0.59201(13) 0.0239(6) Uani 1 1 d .
H12 H 0.4894 0.4656 0.6076 0.029 Uiso 1 1 calc R
C19 C 0.62114(18) 0.8220(2) 0.49097(16) 0.0239(7) Uani 1 1 d .
H19A H 0.5761 0.7851 0.4741 0.029 Uiso 1 1 calc R
H19B H 0.6249 0.8645 0.4559 0.029 Uiso 1 1 calc R
C20 C 0.62207(19) 0.8866(2) 0.54670(18) 0.0282(8) Uani 1 1 d .
H20A H 0.6655 0.9273 0.5621 0.034 Uiso 1 1 calc R
H20B H 0.5811 0.9322 0.5334 0.034 Uiso 1 1 calc R
C21 C 0.6270(2) 0.8705(3) 0.65564(18) 0.0307(9) Uani 1 1 d .
H21A H 0.5919 0.9247 0.6480 0.037 Uiso 1 1 calc R
H21B H 0.6746 0.8998 0.6747 0.037 Uiso 1 1 calc R
C22 C 0.6158(2) 0.7936(3) 0.69982(18) 0.0324(9) Uani 1 1 d .
H22A H 0.6217 0.8237 0.7422 0.039 Uiso 1 1 calc R
H22B H 0.5678 0.7654 0.6812 0.039 Uiso 1 1 calc R
C23 C 0.65704(19) 0.6299(3) 0.73879(16) 0.0283(8) Uani 1 1 d .
H23A H 0.6085 0.6043 0.7185 0.034 Uiso 1 1 calc R
H23B H 0.6661 0.6436 0.7849 0.034 Uiso 1 1 calc R
C24 C 0.70963(19) 0.5557(3) 0.73150(16) 0.0269(8) Uani 1 1 d .
H24A H 0.7577 0.5827 0.7525 0.032 Uiso 1 1 calc R
H24B H 0.7063 0.4928 0.7537 0.032 Uiso 1 1 calc R
C25 C 0.76115(18) 0.4891(2) 0.65692(17) 0.0255(8) Uani 1 1 d .
H25A H 0.7691 0.4224 0.6775 0.031 Uiso 1 1 calc R
H25B H 0.8024 0.5313 0.6799 0.031 Uiso 1 1 calc R
C26 C 0.75453(18) 0.4787(2) 0.58692(17) 0.0249(8) Uani 1 1 d .
H26A H 0.8017 0.4783 0.5835 0.030 Uiso 1 1 calc R
H26B H 0.7305 0.4154 0.5688 0.030 Uiso 1 1 calc R
C27 C 0.7213(2) 0.5843(2) 0.49198(16) 0.0247(8) Uani 1 1 d .
H27A H 0.7090 0.5254 0.4632 0.030 Uiso 1 1 calc R
H27B H 0.7700 0.6047 0.4983 0.030 Uiso 1 1 calc R
C28 C 0.67032(18) 0.6697(2) 0.46354(15) 0.0229(7) Uani 1 1 d .
H28A H 0.6782 0.6966 0.4252 0.027 Uiso 1 1 calc R
H28B H 0.6214 0.6446 0.4497 0.027 Uiso 1 1 calc R
C29 C 0.74918(17) 0.8028(2) 0.52624(15) 0.0183(7) Uani 1 1 d .
H29A H 0.7768 0.7693 0.5034 0.022 Uiso 1 1 calc R
H29B H 0.7409 0.8728 0.5110 0.022 Uiso 1 1 calc R
C30 C 0.78907(16) 0.8009(2) 0.59709(15) 0.0162(7) Uani 1 1 d .
C31 C 0.86823(17) 0.8270(2) 0.69375(15) 0.0188(7) Uani 1 1 d .
H31 H 0.9083 0.8506 0.7281 0.023 Uiso 1 1 calc R
C32 C 0.81931(16) 0.7614(2) 0.69748(15) 0.0171(7) Uani 1 1 d .
H32 H 0.8190 0.7310 0.7360 0.021 Uiso 1 1 calc R
C33 C 0.63417(18) 0.4706(2) 0.63402(16) 0.0225(7) Uani 1 1 d .
H33A H 0.6248 0.4327 0.6684 0.027 Uiso 1 1 calc R
H33B H 0.6423 0.4221 0.6038 0.027 Uiso 1 1 calc R
C34 C 0.57230(17) 0.5344(2) 0.59902(15) 0.0184(7) Uani 1 1 d .
C35 C 0.46516(19) 0.5934(3) 0.55629(17) 0.0274(8) Uani 1 1 d .
H35 H 0.4158 0.6016 0.5440 0.033 Uiso 1 1 calc R
C36 C 0.51022(17) 0.6549(3) 0.54216(16) 0.0234(7) Uani 1 1 d .
H36 H 0.4974 0.7145 0.5176 0.028 Uiso 1 1 calc R
S3 S 0.40719(5) 0.48250(6) 0.70047(4) 0.02120(18) Uani 1 1 d .
F7 F 0.43321(11) 0.53078(14) 0.82192(9) 0.0299(5) Uani 1 1 d .
F8 F 0.47049(12) 0.38532(15) 0.80796(10) 0.0379(6) Uani 1 1 d .
F9 F 0.52507(12) 0.51656(18) 0.79543(12) 0.0470(6) Uani 1 1 d .
O13 O 0.34168(13) 0.4392(2) 0.69847(12) 0.0340(6) Uani 1 1 d .
O14 O 0.44676(13) 0.41977(17) 0.67263(11) 0.0251(5) Uani 1 1 d .
O15 O 0.40499(17) 0.58609(18) 0.68412(13) 0.0425(8) Uani 1 1 d .
C39 C 0.46140(18) 0.4788(2) 0.78602(16) 0.0239(8) Uani 1 1 d .
S2 S 0.42446(4) 0.83542(6) 0.37815(4) 0.01553(16) Uani 1 1 d .
F4 F 0.29854(9) 0.75392(13) 0.34004(8) 0.0198(4) Uani 1 1 d .
F5 F 0.35320(10) 0.75395(14) 0.44337(8) 0.0228(4) Uani 1 1 d .
F6 F 0.30734(10) 0.89074(13) 0.39409(10) 0.0256(4) Uani 1 1 d .
O10 O 0.45265(12) 0.73792(17) 0.37400(12) 0.0263(5) Uani 1 1 d .
O11 O 0.46246(11) 0.89199(16) 0.43542(10) 0.0208(5) Uani 1 1 d .
O12 O 0.40173(12) 0.89262(17) 0.31918(11) 0.0237(5) Uani 1 1 d .
C38 C 0.34175(17) 0.8072(2) 0.38935(15) 0.0162(7) Uani 1 1 d .
S1 S 0.17306(4) 0.74472(6) 0.45137(4) 0.01528(16) Uani 1 1 d .
F1 F 0.09171(12) 0.90289(16) 0.41675(10) 0.0416(6) Uani 1 1 d .
F2 F 0.14160(11) 0.88508(15) 0.51947(9) 0.0295(5) Uani 1 1 d .
F3 F 0.20251(12) 0.93672(14) 0.46299(11) 0.0384(6) Uani 1 1 d .
O7 O 0.17725(12) 0.74581(17) 0.38809(10) 0.0212(5) Uani 1 1 d .
O8 O 0.11538(12) 0.68867(17) 0.45774(10) 0.0216(5) Uani 1 1 d .
O9 O 0.23950(11) 0.73014(16) 0.50365(10) 0.0184(5) Uani 1 1 d .
C37 C 0.15088(19) 0.8741(2) 0.46270(16) 0.0258(8) Uani 1 1 d .
S4 S 0.08870(4) 0.28625(6) 0.50811(4) 0.02021(18) Uani 1 1 d .
F10 F -0.01554(14) 0.16903(19) 0.44358(11) 0.0529(7) Uani 1 1 d .
F11 F 0.08634(17) 0.09881(17) 0.47499(13) 0.0609(8) Uani 1 1 d .
F12 F 0.03537(14) 0.12780(17) 0.54306(11) 0.0482(7) Uani 1 1 d .
O16 O 0.09963(12) 0.30942(17) 0.44904(11) 0.0251(5) Uani 1 1 d .
O17 O 0.15201(13) 0.2674(2) 0.56221(11) 0.0347(6) Uani 1 1 d .
O18 O 0.03768(12) 0.34801(17) 0.52173(10) 0.0231(5) Uani 1 1 d .
C40 C 0.0460(2) 0.1644(3) 0.49166(19) 0.0347(9) Uani 1 1 d .

loop_
_atom_site_aniso_label
_atom_site_aniso_U_11
_atom_site_aniso_U_22
_atom_site_aniso_U_33
_atom_site_aniso_U_23
_atom_site_aniso_U_13
_atom_site_aniso_U_12
Ni1 0.01205(19) 0.00902(18) 0.00832(18) -0.00073(15) 0.00303(15) 0.00032(15)
O1 0.0174(12) 0.0122(10) 0.0130(11) -0.0003(8) 0.0032(9) -0.0037(9)
O2 0.0133(11) 0.0101(10) 0.0144(11) -0.0015(8) 0.0020(9) -0.0004(8)
O3 0.0152(11) 0.0115(10) 0.0171(11) 0.0041(9) 0.0029(9) 0.0001(9)
N1 0.0120(13) 0.0125(12) 0.0103(12) -0.0007(10) 0.0040(10) -0.0015(10)
N2 0.0130(13) 0.0137(13) 0.0110(12) -0.0007(10) 0.0039(10) 0.0000(10)
N3 0.0129(13) 0.0085(12) 0.0098(12) -0.0015(10) 0.0030(10) 0.0003(10)
N4 0.0182(14) 0.0149(13) 0.0109(12) -0.0052(10) 0.0059(11) -0.0036(11)
N5 0.0135(13) 0.0111(12) 0.0105(12) 0.0000(10) 0.0038(10) -0.0001(10)
N6 0.0211(15) 0.0147(13) 0.0092(12) -0.0036(10) 0.0038(11) -0.0007(11)
C1 0.0121(16) 0.0166(15) 0.0149(15) -0.0035(12) 0.0037(13) -0.0020(12)
C2 0.0143(16) 0.0145(15) 0.0118(15) -0.0031(12) 0.0008(12) -0.0009(12)
C3 0.0183(16) 0.0114(15) 0.0161(16) 0.0050(12) 0.0065(13) 0.0027(12)
C4 0.0199(17) 0.0087(14) 0.0177(16) 0.0026(12) 0.0060(13) 0.0014(12)
C5 0.0152(16) 0.0144(15) 0.0167(16) -0.0022(13) 0.0015(13) -0.0059(12)
C6 0.0096(15) 0.0183(16) 0.0160(15) -0.0004(13) 0.0029(12) -0.0030(12)
C7 0.0120(15) 0.0153(15) 0.0145(15) 0.0009(13) 0.0013(12) 0.0047(12)
C8 0.0188(17) 0.0132(15) 0.0181(16) 0.0036(13) 0.0007(13) 0.0040(13)
C9 0.0210(17) 0.0082(14) 0.0168(16) 0.0003(12) 0.0068(13) -0.0020(12)
C10 0.0195(17) 0.0132(15) 0.0130(15) -0.0009(12) 0.0085(13) -0.0042(12)
C11 0.0159(16) 0.0111(14) 0.0100(14) -0.0038(12) 0.0031(12) -0.0031(12)
C12 0.0142(15) 0.0106(14) 0.0105(14) -0.0002(12) 0.0039(12) 0.0037(12)
C13 0.0138(16) 0.0189(16) 0.0134(15) 0.0009(13) 0.0080(13) -0.0017(12)
C14 0.0149(16) 0.0098(14) 0.0154(15) 0.0005(12) 0.0076(13) 0.0000(12)
C15 0.0157(16) 0.0183(15) 0.0086(14) -0.0023(12) 0.0017(12) -0.0017(13)
C16 0.0201(16) 0.0071(13) 0.0096(14) 0.0005(12) 0.0060(12) -0.0009(12)
C17 0.0211(18) 0.0158(16) 0.0188(16) -0.0011(13) 0.0096(14) 0.0027(13)
C18 0.0144(16) 0.0147(15) 0.0167(16) -0.0006(13) 0.0054(13) 0.0025(12)
Ni2 0.0138(2) 0.01232(19) 0.0152(2) -0.00036(16) 0.00480(16) -0.00198(16)
O4 0.0234(13) 0.0141(11) 0.0299(13) -0.0048(10) 0.0094(11) 0.0010(9)
O5 0.0231(13) 0.0307(13) 0.0229(12) -0.0028(11) 0.0117(10) -0.0034(10)
O6 0.0290(14) 0.0167(11) 0.0237(12) 0.0018(10) 0.0123(11) 0.0044(10)
N7 0.0193(14) 0.0142(13) 0.0172(14) 0.0022(11) 0.0037(11) -0.0017(11)
N8 0.0215(15) 0.0169(14) 0.0197(14) 0.0016(12) 0.0034(12) -0.0050(12)
N9 0.0164(14) 0.0132(13) 0.0155(13) -0.0001(11) 0.0048(11) 0.0003(11)
N10 0.0211(15) 0.0183(14) 0.0197(14) -0.0002(11) 0.0065(12) -0.0081(11)
N11 0.0212(15) 0.0153(13) 0.0179(14) -0.0011(11) 0.0069(12) -0.0037(11)
N12 0.0213(16) 0.0270(16) 0.0219(15) 0.0006(12) 0.0060(12) -0.0106(12)
C19 0.0200(18) 0.0206(17) 0.0267(18) 0.0093(15) 0.0031(15) 0.0006(14)
C20 0.026(2) 0.0157(17) 0.041(2) 0.0057(16) 0.0101(17) 0.0050(15)
C21 0.027(2) 0.0235(19) 0.044(2) -0.0141(17) 0.0151(18) -0.0002(15)
C22 0.028(2) 0.039(2) 0.035(2) -0.0199(18) 0.0185(18) -0.0026(17)
C23 0.032(2) 0.040(2) 0.0162(17) -0.0048(16) 0.0119(15) -0.0155(17)
C24 0.032(2) 0.030(2) 0.0158(17) 0.0057(15) 0.0055(15) -0.0097(16)
C25 0.0213(18) 0.0169(17) 0.036(2) 0.0064(15) 0.0068(16) -0.0003(14)
C26 0.0256(19) 0.0126(16) 0.037(2) -0.0013(15) 0.0111(16) 0.0037(14)
C27 0.038(2) 0.0200(17) 0.0239(18) -0.0061(14) 0.0204(17) -0.0035(15)
C28 0.030(2) 0.0241(18) 0.0139(16) -0.0016(14) 0.0065(14) -0.0084(15)
C29 0.0187(17) 0.0174(16) 0.0174(16) 0.0033(13) 0.0046(14) -0.0016(13)
C30 0.0166(16) 0.0131(15) 0.0201(16) -0.0007(13) 0.0079(13) 0.0004(12)
C31 0.0202(17) 0.0195(16) 0.0150(16) -0.0030(13) 0.0044(13) 0.0001(14)
C32 0.0172(17) 0.0173(16) 0.0149(16) 0.0025(13) 0.0035(13) 0.0022(13)
C33 0.0264(19) 0.0141(16) 0.0262(18) 0.0044(14) 0.0084(15) -0.0058(14)
C34 0.0200(17) 0.0198(16) 0.0156(16) -0.0040(13) 0.0067(13) -0.0068(13)
C35 0.0185(18) 0.036(2) 0.0267(19) 0.0025(16) 0.0069(15) -0.0033(16)
C36 0.0199(18) 0.0250(18) 0.0238(18) 0.0020(15) 0.0060(15) 0.0006(14)
S3 0.0282(5) 0.0186(4) 0.0208(4) 0.0030(3) 0.0137(4) 0.0059(3)
F7 0.0421(13) 0.0243(11) 0.0233(10) -0.0039(9) 0.0118(9) 0.0107(9)
F8 0.0589(16) 0.0216(11) 0.0250(11) 0.0040(9) 0.0049(10) 0.0183(10)
F9 0.0276(13) 0.0501(15) 0.0582(16) -0.0282(13) 0.0093(11) -0.0079(11)
O13 0.0208(14) 0.0529(17) 0.0307(14) -0.0006(13) 0.0123(11) 0.0041(12)
O14 0.0325(14) 0.0183(12) 0.0330(14) -0.0049(10) 0.0222(12) -0.0039(10)
O15 0.079(2) 0.0192(13) 0.0404(16) 0.0081(12) 0.0350(16) 0.0139(14)
C39 0.0254(19) 0.0167(17) 0.0260(19) -0.0061(14) 0.0047(15) 0.0050(14)
S2 0.0167(4) 0.0145(4) 0.0168(4) -0.0012(3) 0.0076(3) -0.0020(3)
F4 0.0211(10) 0.0187(9) 0.0167(9) -0.0034(8) 0.0032(8) -0.0049(8)
F5 0.0278(11) 0.0256(10) 0.0165(9) 0.0014(8) 0.0096(8) -0.0036(8)
F6 0.0215(11) 0.0180(10) 0.0400(12) -0.0060(9) 0.0144(9) 0.0017(8)
O10 0.0261(13) 0.0194(12) 0.0388(15) -0.0047(11) 0.0183(12) 0.0020(10)
O11 0.0188(12) 0.0225(12) 0.0193(12) -0.0058(10) 0.0047(10) -0.0035(10)
O12 0.0296(14) 0.0214(12) 0.0203(12) 0.0017(10) 0.0093(11) -0.0069(10)
C38 0.0200(17) 0.0121(15) 0.0158(16) -0.0008(12) 0.0056(13) 0.0007(12)
S1 0.0176(4) 0.0130(4) 0.0137(4) -0.0010(3) 0.0038(3) -0.0017(3)
F1 0.0501(15) 0.0323(12) 0.0257(11) 0.0001(10) -0.0070(10) 0.0222(11)
F2 0.0346(12) 0.0309(11) 0.0209(10) -0.0070(9) 0.0071(9) 0.0085(9)
F3 0.0518(15) 0.0141(10) 0.0520(14) -0.0041(10) 0.0219(12) -0.0094(10)
O7 0.0275(13) 0.0222(12) 0.0152(11) -0.0011(10) 0.0092(10) -0.0046(10)
O8 0.0189(12) 0.0259(13) 0.0171(11) 0.0007(10) 0.0029(9) -0.0091(10)
O9 0.0150(11) 0.0196(12) 0.0173(11) -0.0039(9) 0.0018(9) -0.0017(9)
C37 0.033(2) 0.0185(17) 0.0212(18) -0.0008(14) 0.0034(16) 0.0029(15)
S4 0.0202(4) 0.0242(4) 0.0162(4) 0.0047(3) 0.0063(3) 0.0092(3)
F10 0.0647(18) 0.0541(16) 0.0375(14) -0.0196(12) 0.0152(13) -0.0268(14)
F11 0.118(3) 0.0235(12) 0.0722(18) 0.0064(12) 0.0718(19) 0.0179(14)
F12 0.0794(19) 0.0346(13) 0.0474(15) 0.0054(11) 0.0431(14) -0.0036(12)
O16 0.0299(14) 0.0286(13) 0.0198(12) 0.0075(10) 0.0123(11) 0.0113(11)
O17 0.0225(14) 0.0579(18) 0.0220(13) 0.0146(13) 0.0058(11) 0.0166(13)
O18 0.0238(13) 0.0276(13) 0.0164(11) -0.0029(10) 0.0054(10) 0.0065(10)
C40 0.049(3) 0.031(2) 0.032(2) -0.0009(18) 0.025(2) 0.0025(19)

loop_
_atom_type_symbol
_atom_type_description
_atom_type_scat_dispersion_real
_atom_type_scat_dispersion_imag
_atom_type_scat_source
C C 0.0033 0.0016 'International Tables Vol C Tables 4.2.6.8 and 6.1.1.4'
H H 0.0000 0.0000 'International Tables Vol C Tables 4.2.6.8 and 6.1.1.4'
F F 0.0171 0.0103 'International Tables Vol C Tables 4.2.6.8 and 6.1.1.4'
N N 0.0061 0.0033 'International Tables Vol C Tables 4.2.6.8 and 6.1.1.4'
Ni Ni 0.3393 1.1124 'International Tables Vol C Tables 4.2.6.8 and 6.1.1.4'
O O 0.0106 0.0060 'International Tables Vol C Tables 4.2.6.8 and 6.1.1.4'
S S 0.1246 0.1234 'International Tables Vol C Tables 4.2.6.8 and 6.1.1.4'

loop_
_geom_angle_atom_site_label_1
_geom_angle_atom_site_label_2
_geom_angle_atom_site_label_3
_geom_angle
O3 Ni1 O2 151.14(8)
O3 Ni1 N1 73.23(8)
O3 Ni1 N2 78.09(9)
N1 Ni1 O2 132.93(8)
N2 Ni1 O2 75.21(8)
N2 Ni1 N1 151.31(9)
N3 Ni1 O2 82.20(8)
N3 Ni1 O3 93.00(9)
N3 Ni1 N1 80.09(9)
N3 Ni1 N2 102.17(9)
N5 Ni1 O2 90.65(8)
N5 Ni1 O3 96.36(9)
N5 Ni1 N1 100.42(9)
N5 Ni1 N2 82.06(9)
N5 Ni1 N3 170.37(10)
C3 O1 C2 113.9(2)
C4 O2 Ni1 120.78(17)
C4 O2 C5 112.9(2)
C5 O2 Ni1 111.41(16)
C8 O3 Ni1 118.22(17)
C8 O3 C9 117.5(2)
C9 O3 Ni1 122.18(17)
C1 N1 Ni1 114.52(17)
C1 N1 C11 110.8(2)
C10 N1 Ni1 103.33(17)
C10 N1 C1 110.0(2)
C10 N1 C11 111.2(2)
C11 N1 Ni1 106.80(17)
C6 N2 Ni1 111.32(18)
C6 N2 C15 109.8(2)
C7 N2 Ni1 103.57(17)
C7 N2 C6 110.7(2)
C7 N2 C15 111.9(2)
C15 N2 Ni1 109.51(17)
C12 N3 Ni1 114.88(19)
C12 N3 C14 106.3(2)
C14 N3 Ni1 138.7(2)
C12 N4 H4 125.9
C12 N4 C13 108.2(3)
C13 N4 H4 125.9
C16 N5 Ni1 114.26(19)
C16 N5 C18 106.0(2)
C18 N5 Ni1 139.2(2)
C16 N6 H6 126.2
C16 N6 C17 107.5(2)
C17 N6 H6 126.2
N1 C1 H1A 109.3
N1 C1 H1B 109.3
N1 C1 C2 111.6(2)
H1A C1 H1B 108.0
C2 C1 H1A 109.3
C2 C1 H1B 109.3
O1 C2 C1 106.5(2)
O1 C2 H2A 110.4
O1 C2 H2B 110.4
C1 C2 H2A 110.4
C1 C2 H2B 110.4
H2A C2 H2B 108.6
O1 C3 H3A 110.3
O1 C3 H3B 110.3
O1 C3 C4 107.3(2)
H3A C3 H3B 108.5
C4 C3 H3A 110.3
C4 C3 H3B 110.3
O2 C4 C3 107.0(2)
O2 C4 H4A 110.3
O2 C4 H4B 110.3
C3 C4 H4A 110.3
C3 C4 H4B 110.3
H4A C4 H4B 108.6
O2 C5 H5A 110.5
O2 C5 H5B 110.5
O2 C5 C6 106.2(2)
H5A C5 H5B 108.7
C6 C5 H5A 110.5
C6 C5 H5B 110.5
N2 C6 C5 110.3(2)
N2 C6 H6A 109.6
N2 C6 H6B 109.6
C5 C6 H6A 109.6
C5 C6 H6B 109.6
H6A C6 H6B 108.1
N2 C7 H7A 109.5
N2 C7 H7B 109.5
N2 C7 C8 110.7(2)
H7A C7 H7B 108.1
C8 C7 H7A 109.5
C8 C7 H7B 109.5
O3 C8 C7 105.8(2)
O3 C8 H8A 110.6
O3 C8 H8B 110.6
C7 C8 H8A 110.6
C7 C8 H8B 110.6
H8A C8 H8B 108.7
O3 C9 H9A 110.4
O3 C9 H9B 110.4
O3 C9 C10 106.5(2)
H9A C9 H9B 108.6
C10 C9 H9A 110.4
C10 C9 H9B 110.4
N1 C10 C9 111.2(2)
N1 C10 H10A 109.4
N1 C10 H10B 109.4
C9 C10 H10A 109.4
C9 C10 H10B 109.4
H10A C10 H10B 108.0
N1 C11 H11A 109.7
N1 C11 H11B 109.7
H11A C11 H11B 108.2
C12 C11 N1 110.0(2)
C12 C11 H11A 109.7
C12 C11 H11B 109.7
N3 C12 N4 110.4(3)
N3 C12 C11 123.3(3)
N4 C12 C11 126.3(3)
N4 C13 H13 127.1
C14 C13 N4 105.8(3)
C14 C13 H13 127.1
N3 C14 H14 125.3
C13 C14 N3 109.3(3)
C13 C14 H14 125.3
N2 C15 H15A 109.9
N2 C15 H15B 109.9
H15A C15 H15B 108.3
C16 C15 N2 109.1(2)
C16 C15 H15A 109.9
C16 C15 H15B 109.9
N5 C16 N6 110.9(3)
N5 C16 C15 122.5(3)
N6 C16 C15 126.6(3)
N6 C17 H17 126.7
C18 C17 N6 106.5(3)
C18 C17 H17 126.7
N5 C18 H18 125.5
C17 C18 N5 109.1(3)
C17 C18 H18 125.5
O4 Ni2 N8 132.38(9)
O6 Ni2 O4 153.22(9)
O6 Ni2 N7 78.01(9)
O6 Ni2 N8 72.41(9)
N7 Ni2 O4 77.04(9)
N7 Ni2 N8 150.36(10)
N9 Ni2 O4 90.05(9)
N9 Ni2 O6 95.63(10)
N9 Ni2 N7 81.23(10)
N9 Ni2 N8 99.65(10)
N9 Ni2 N11 169.40(10)
N11 Ni2 O4 82.53(9)
N11 Ni2 O6 94.38(10)
N11 Ni2 N7 104.29(10)
N11 Ni2 N8 80.10(10)
C20 O4 Ni2 111.45(18)
C21 O4 Ni2 120.6(2)
C21 O4 C20 113.9(3)
C22 O5 C23 114.6(3)
C26 O6 Ni2 122.82(19)
C27 O6 Ni2 117.81(19)
C27 O6 C26 116.1(2)
C19 N7 Ni2 107.29(19)
C19 N7 C28 111.1(3)
C19 N7 C29 111.0(2)
C28 N7 Ni2 104.61(18)
C28 N7 C29 111.9(2)
C29 N7 Ni2 110.61(18)
C24 N8 Ni2 114.4(2)
C24 N8 C33 110.7(3)
C25 N8 Ni2 104.06(19)
C25 N8 C24 110.1(3)
C25 N8 C33 112.6(3)
C33 N8 Ni2 104.72(18)
C30 N9 Ni2 115.3(2)
C30 N9 C32 106.0(3)
C32 N9 Ni2 138.3(2)
C30 N10 H10 125.8
C30 N10 C31 108.3(3)
C31 N10 H10 125.8
C34 N11 Ni2 114.4(2)
C34 N11 C36 105.6(3)
C36 N11 Ni2 136.4(2)
C34 N12 H12 126.1
C34 N12 C35 107.9(3)
C35 N12 H12 126.1
N7 C19 H19A 109.6
N7 C19 H19B 109.6
N7 C19 C20 110.3(3)
H19A C19 H19B 108.1
C20 C19 H19A 109.6
C20 C19 H19B 109.6
O4 C20 C19 107.0(3)
O4 C20 H20A 110.3
O4 C20 H20B 110.3
C19 C20 H20A 110.3
C19 C20 H20B 110.3
H20A C20 H20B 108.6
O4 C21 H21A 110.3
O4 C21 H21B 110.3
O4 C21 C22 107.0(3)
H21A C21 H21B 108.6
C22 C21 H21A 110.3
C22 C21 H21B 110.3
O5 C22 C21 106.6(3)
O5 C22 H22A 110.4
O5 C22 H22B 110.4
C21 C22 H22A 110.4
C21 C22 H22B 110.4
H22A C22 H22B 108.6
O5 C23 H23A 110.7
O5 C23 H23B 110.7
O5 C23 C24 105.0(3)
H23A C23 H23B 108.8
C24 C23 H23A 110.7
C24 C23 H23B 110.7
N8 C24 C23 112.1(3)
N8 C24 H24A 109.2
N8 C24 H24B 109.2
C23 C24 H24A 109.2
C23 C24 H24B 109.2
H24A C24 H24B 107.9
N8 C25 H25A 109.3
N8 C25 H25B 109.3
N8 C25 C26 111.7(3)
H25A C25 H25B 108.0
C26 C25 H25A 109.3
C26 C25 H25B 109.3
O6 C26 C25 107.7(3)
O6 C26 H26A 110.2
O6 C26 H26B 110.2
C25 C26 H26A 110.2
C25 C26 H26B 110.2
H26A C26 H26B 108.5
O6 C27 H27A 110.6
O6 C27 H27B 110.6
O6 C27 C28 105.5(3)
H27A C27 H27B 108.8
C28 C27 H27A 110.6
C28 C27 H27B 110.6
N7 C28 C27 110.5(3)
N7 C28 H28A 109.6
N7 C28 H28B 109.6
C27 C28 H28A 109.6
C27 C28 H28B 109.6
H28A C28 H28B 108.1
N7 C29 H29A 109.8
N7 C29 H29B 109.8
H29A C29 H29B 108.2
C30 C29 N7 109.5(2)
C30 C29 H29A 109.8
C30 C29 H29B 109.8
N9 C30 N10 110.5(3)
N9 C30 C29 122.4(3)
N10 C30 C29 127.1(3)
N10 C31 H31 127.4
C32 C31 N10 105.2(3)
C32 C31 H31 127.4
N9 C32 H32 125.1
C31 C32 N9 109.8(3)
C31 C32 H32 125.1
N8 C33 H33A 109.7
N8 C33 H33B 109.7
N8 C33 C34 109.9(3)
H33A C33 H33B 108.2
C34 C33 H33A 109.7
C34 C33 H33B 109.7
N11 C34 N12 110.6(3)
N11 C34 C33 122.6(3)
N12 C34 C33 126.7(3)
N12 C35 H35 126.9
C36 C35 N12 106.1(3)
C36 C35 H35 126.9
N11 C36 H36 125.1
C35 C36 N11 109.7(3)
C35 C36 H36 125.1
O13 S3 O14 113.82(15)
O13 S3 C39 103.33(16)
O14 S3 C39 101.95(15)
O15 S3 O13 115.98(18)
O15 S3 O14 115.22(15)
O15 S3 C39 104.05(17)
F7 C39 S3 112.3(2)
F7 C39 F9 108.1(3)
F8 C39 S3 111.1(2)
F8 C39 F7 107.7(3)
F8 C39 F9 107.3(3)
F9 C39 S3 110.2(2)
O10 S2 O11 115.49(14)
O10 S2 O12 115.36(14)
O10 S2 C38 103.24(14)
O11 S2 C38 102.61(13)
O12 S2 O11 114.73(13)
O12 S2 C38 102.73(14)
F4 C38 S2 111.5(2)
F4 C38 F5 107.5(2)
F4 C38 F6 107.4(2)
F5 C38 S2 110.9(2)
F5 C38 F6 107.5(2)
F6 C38 S2 111.8(2)
O7 S1 O8 115.81(13)
O7 S1 O9 114.89(14)
O7 S1 C37 103.20(15)
O8 S1 O9 114.31(13)
O8 S1 C37 103.26(16)
O9 S1 C37 102.90(14)
F1 C37 S1 111.7(2)
F1 C37 F2 107.2(3)
F1 C37 F3 108.5(3)
F2 C37 S1 110.8(2)
F3 C37 S1 111.1(2)
F3 C37 F2 107.4(3)
O16 S4 O18 115.13(14)
O16 S4 C40 103.18(16)
O17 S4 O16 114.55(15)
O17 S4 O18 115.09(14)
O17 S4 C40 103.39(18)
O18 S4 C40 103.14(16)
F10 C40 S4 111.4(3)
F10 C40 F11 107.7(3)
F10 C40 F12 108.2(3)
F11 C40 S4 110.2(3)
F12 C40 S4 111.7(3)
F12 C40 F11 107.4(3)

loop_
_geom_bond_atom_site_label_1
_geom_bond_atom_site_label_2
_geom_bond_distance
Ni1 O2 2.347(2)
Ni1 O3 2.078(2)
Ni1 N1 2.273(2)
Ni1 N2 2.160(2)
Ni1 N3 2.029(2)
Ni1 N5 2.009(2)
O1 C2 1.433(3)
O1 C3 1.424(3)
O2 C4 1.430(3)
O2 C5 1.432(3)
O3 C8 1.426(4)
O3 C9 1.432(3)
N1 C1 1.487(4)
N1 C10 1.484(4)
N1 C11 1.489(4)
N2 C6 1.488(4)
N2 C7 1.487(4)
N2 C15 1.501(4)
N3 C12 1.324(4)
N3 C14 1.387(4)
N4 H4 0.8800
N4 C12 1.345(4)
N4 C13 1.379(4)
N5 C16 1.321(4)
N5 C18 1.390(4)
N6 H6 0.8800
N6 C16 1.341(4)
N6 C17 1.379(4)
C1 H1A 0.9900
C1 H1B 0.9900
C1 C2 1.505(4)
C2 H2A 0.9900
C2 H2B 0.9900
C3 H3A 0.9900
C3 H3B 0.9900
C3 C4 1.506(4)
C4 H4A 0.9900
C4 H4B 0.9900
C5 H5A 0.9900
C5 H5B 0.9900
C5 C6 1.510(4)
C6 H6A 0.9900
C6 H6B 0.9900
C7 H7A 0.9900
C7 H7B 0.9900
C7 C8 1.516(4)
C8 H8A 0.9900
C8 H8B 0.9900
C9 H9A 0.9900
C9 H9B 0.9900
C9 C10 1.522(4)
C10 H10A 0.9900
C10 H10B 0.9900
C11 H11A 0.9900
C11 H11B 0.9900
C11 C12 1.488(4)
C13 H13 0.9500
C13 C14 1.357(4)
C14 H14 0.9500
C15 H15A 0.9900
C15 H15B 0.9900
C15 C16 1.492(4)
C17 H17 0.9500
C17 C18 1.345(4)
C18 H18 0.9500
Ni2 O4 2.278(2)
Ni2 O6 2.098(2)
Ni2 N7 2.166(3)
Ni2 N8 2.335(3)
Ni2 N9 2.018(3)
Ni2 N11 2.034(3)
O4 C20 1.432(4)
O4 C21 1.426(4)
O5 C22 1.420(4)
O5 C23 1.426(4)
O6 C26 1.433(4)
O6 C27 1.426(4)
N7 C19 1.479(4)
N7 C28 1.483(4)
N7 C29 1.498(4)
N8 C24 1.484(4)
N8 C25 1.474(4)
N8 C33 1.487(4)
N9 C30 1.317(4)
N9 C32 1.382(4)
N10 H10 0.8800
N10 C30 1.341(4)
N10 C31 1.378(4)
N11 C34 1.329(4)
N11 C36 1.379(4)
N12 H12 0.8800
N12 C34 1.342(4)
N12 C35 1.370(5)
C19 H19A 0.9900
C19 H19B 0.9900
C19 C20 1.505(5)
C20 H20A 0.9900
C20 H20B 0.9900
C21 H21A 0.9900
C21 H21B 0.9900
C21 C22 1.494(5)
C22 H22A 0.9900
C22 H22B 0.9900
C23 H23A 0.9900
C23 H23B 0.9900
C23 C24 1.511(5)
C24 H24A 0.9900
C24 H24B 0.9900
C25 H25A 0.9900
C25 H25B 0.9900
C25 C26 1.518(5)
C26 H26A 0.9900
C26 H26B 0.9900
C27 H27A 0.9900
C27 H27B 0.9900
C27 C28 1.522(5)
C28 H28A 0.9900
C28 H28B 0.9900
C29 H29A 0.9900
C29 H29B 0.9900
C29 C30 1.492(4)
C31 H31 0.9500
C31 C32 1.352(4)
C32 H32 0.9500
C33 H33A 0.9900
C33 H33B 0.9900
C33 C34 1.491(5)
C35 H35 0.9500
C35 C36 1.350(5)
C36 H36 0.9500
S3 O13 1.441(3)
S3 O14 1.447(2)
S3 O15 1.430(3)
S3 C39 1.826(4)
F7 C39 1.333(4)
F8 C39 1.332(4)
F9 C39 1.337(4)
S2 O10 1.442(2)
S2 O11 1.445(2)
S2 O12 1.443(2)
S2 C38 1.828(3)
F4 C38 1.340(3)
F5 C38 1.343(3)
F6 C38 1.343(3)
S1 O7 1.438(2)
S1 O8 1.443(2)
S1 O9 1.448(2)
S1 C37 1.830(3)
F1 C37 1.328(4)
F2 C37 1.348(4)
F3 C37 1.343(4)
S4 O16 1.441(2)
S4 O17 1.437(2)
S4 O18 1.442(2)
S4 C40 1.824(4)
F10 C40 1.326(5)
F11 C40 1.342(4)
F12 C40 1.329(4)

loop_
_geom_torsion_atom_site_label_1
_geom_torsion_atom_site_label_2
_geom_torsion_atom_site_label_3
_geom_torsion_atom_site_label_4
_geom_torsion
Ni1 O2 C4 C3 -45.5(3)
Ni1 O2 C5 C6 37.8(3)
Ni1 O3 C8 C7 -18.4(3)
Ni1 O3 C9 C10 2.2(3)
Ni1 N1 C1 C2 45.4(3)
Ni1 N1 C10 C9 -51.5(2)
Ni1 N1 C11 C12 -23.0(3)
Ni1 N2 C6 C5 47.3(3)
Ni1 N2 C7 C8 -52.2(3)
Ni1 N2 C15 C16 -15.8(3)
Ni1 N3 C12 N4 176.17(18)
Ni1 N3 C12 C11 -4.4(4)
Ni1 N3 C14 C13 -175.1(2)
Ni1 N5 C16 N6 172.49(18)
Ni1 N5 C16 C15 -9.2(4)
Ni1 N5 C18 C17 -170.1(2)
O1 C3 C4 O2 60.1(3)
O2 C5 C6 N2 -56.1(3)
O3 C9 C10 N1 34.8(3)
N1 C1 C2 O1 -63.6(3)
N1 C11 C12 N3 20.3(4)
N1 C11 C12 N4 -160.4(3)
N2 C7 C8 O3 47.2(3)
N2 C15 C16 N5 17.4(4)
N2 C15 C16 N6 -164.5(3)
N4 C13 C14 N3 0.6(3)
N6 C17 C18 N5 0.3(3)
C1 N1 C10 C9 -174.2(2)
C1 N1 C11 C12 102.3(3)
C2 O1 C3 C4 -165.7(2)
C3 O1 C2 C1 167.4(2)
C4 O2 C5 C6 177.4(2)
C5 O2 C4 C3 179.1(2)
C6 N2 C7 C8 -171.5(2)
C6 N2 C15 C16 106.7(3)
C7 N2 C6 C5 161.9(2)
C7 N2 C15 C16 -130.0(3)
C8 O3 C9 C10 165.3(2)
C9 O3 C8 C7 177.8(2)
C10 N1 C1 C2 161.3(2)
C10 N1 C11 C12 -135.0(2)
C11 N1 C1 C2 -75.4(3)
C11 N1 C10 C9 62.7(3)
C12 N3 C14 C13 -0.4(3)
C12 N4 C13 C14 -0.6(3)
C13 N4 C12 N3 0.3(3)
C13 N4 C12 C11 -179.0(3)
C14 N3 C12 N4 0.1(3)
C14 N3 C12 C11 179.5(3)
C15 N2 C6 C5 -74.1(3)
C15 N2 C7 C8 65.7(3)
C16 N5 C18 C17 0.2(3)
C16 N6 C17 C18 -0.6(3)
C17 N6 C16 N5 0.7(3)
C17 N6 C16 C15 -177.5(3)
C18 N5 C16 N6 -0.6(3)
C18 N5 C16 C15 177.7(3)
Ni2 O4 C20 C19 33.3(3)
Ni2 O4 C21 C22 -48.8(3)
Ni2 O6 C26 C25 1.2(4)
Ni2 O6 C27 C28 -23.6(3)
Ni2 N7 C19 C20 51.5(3)
Ni2 N7 C28 C27 -51.0(3)
Ni2 N7 C29 C30 -9.3(3)
Ni2 N8 C24 C23 45.0(3)
Ni2 N8 C25 C26 -49.2(3)
Ni2 N8 C33 C34 -27.2(3)
Ni2 N9 C30 N10 173.5(2)
Ni2 N9 C30 C29 -6.7(4)
Ni2 N9 C32 C31 -172.3(2)
Ni2 N11 C34 N12 162.7(2)
Ni2 N11 C34 C33 -18.4(4)
Ni2 N11 C36 C35 -156.3(3)
O4 C21 C22 O5 58.6(4)
O5 C23 C24 N8 -60.2(3)
O6 C27 C28 N7 49.6(3)
N7 C19 C20 O4 -57.0(3)
N7 C29 C30 N9 11.0(4)
N7 C29 C30 N10 -169.2(3)
N8 C25 C26 O6 34.4(4)
N8 C33 C34 N11 33.3(4)
N8 C33 C34 N12 -148.1(3)
N10 C31 C32 N9 0.7(4)
N12 C35 C36 N11 -0.3(4)
C19 N7 C28 C27 -166.5(3)
C19 N7 C29 C30 109.7(3)
C20 O4 C21 C22 174.5(3)
C21 O4 C20 C19 174.0(3)
C22 O5 C23 C24 171.5(3)
C23 O5 C22 C21 -170.0(3)
C24 N8 C25 C26 -172.3(3)
C24 N8 C33 C34 96.6(3)
C25 N8 C24 C23 161.7(3)
C25 N8 C33 C34 -139.6(3)
C26 O6 C27 C28 176.2(3)
C27 O6 C26 C25 160.3(3)
C28 N7 C19 C20 165.3(3)
C28 N7 C29 C30 -125.5(3)
C29 N7 C19 C20 -69.5(3)
C29 N7 C28 C27 68.7(3)
C30 N9 C32 C31 0.0(3)
C30 N10 C31 C32 -1.2(3)
C31 N10 C30 N9 1.3(4)
C31 N10 C30 C29 -178.5(3)
C32 N9 C30 N10 -0.8(3)
C32 N9 C30 C29 179.0(3)
C33 N8 C24 C23 -73.0(3)
C33 N8 C25 C26 63.6(3)
C34 N11 C36 C35 -0.2(4)
C34 N12 C35 C36 0.6(4)
C35 N12 C34 N11 -0.8(4)
C35 N12 C34 C33 -179.6(3)
C36 N11 C34 N12 0.6(4)
C36 N11 C34 C33 179.4(3)
O13 S3 C39 F7 -60.0(3)
O13 S3 C39 F8 60.7(3)
O13 S3 C39 F9 179.5(2)
O14 S3 C39 F7 -178.3(2)
O14 S3 C39 F8 -57.6(3)
O14 S3 C39 F9 61.2(2)
O15 S3 C39 F7 61.6(3)
O15 S3 C39 F8 -177.7(2)
O15 S3 C39 F9 -58.9(3)
O10 S2 C38 F4 -59.6(2)
O10 S2 C38 F5 60.2(2)
O10 S2 C38 F6 -179.8(2)
O11 S2 C38 F4 -180.0(2)
O11 S2 C38 F5 -60.2(2)
O11 S2 C38 F6 59.8(2)
O12 S2 C38 F4 60.7(2)
O12 S2 C38 F5 -179.5(2)
O12 S2 C38 F6 -59.5(2)
O7 S1 C37 F1 57.6(3)
O7 S1 C37 F2 177.1(2)
O7 S1 C37 F3 -63.6(3)
O8 S1 C37 F1 -63.4(3)
O8 S1 C37 F2 56.1(3)
O8 S1 C37 F3 175.4(2)
O9 S1 C37 F1 177.5(2)
O9 S1 C37 F2 -63.1(3)
O9 S1 C37 F3 56.2(3)
O16 S4 C40 F10 -62.5(3)
O16 S4 C40 F11 57.0(3)
O16 S4 C40 F12 176.3(3)
O17 S4 C40 F10 177.8(2)
O17 S4 C40 F11 -62.7(3)
O17 S4 C40 F12 56.7(3)
O18 S4 C40 F10 57.6(3)
O18 S4 C40 F11 177.1(3)
O18 S4 C40 F12 -63.5(3)
